data_7048272
loop_
_publ_author_name
'Wang, Di'
'Zhang, Di'
'Han, Song-De'
'Pan, Jie'
'Xue, Zhen-Zhen'
'Li, Jin-Hua'
'Wang, Guo-Ming'

_publ_section_title
;
 A pillared-layer strategy to construct water-stable Zn-organic frameworks
 for iodine capture and luminescence sensing of Fe<sup>3</sup>.
;
_journal_issue 2
_journal_name_full 'Dalton transactions (Cambridge, England : 2003)'
_journal_page_first 602
_journal_page_last 608
_journal_paper_doi 10.1039/c8dt04091e
_journal_volume 48
_journal_year 2019
_chemical_formula_sum 'C23 H15 N3 O4 Zn'
_chemical_formula_weight 462.77
_space_group_IT_number 12
_space_group_name_Hall '-C 2y'
_space_group_name_H-M_alt 'C 1 2/m 1'
_symmetry_cell_setting monoclinic
_symmetry_space_group_name_Hall '-C 2y'
_symmetry_space_group_name_H-M 'C 1 2/m 1'
_atom_sites_solution_hydrogens geom
_atom_sites_solution_primary direct
_atom_sites_solution_secondary difmap
_audit_creation_method SHELXL-97
_audit_update_record
;
2018-11-05 deposited with the CCDC.
2018-11-26 downloaded from the CCDC.
;
_cell_angle_alpha 90.00
_cell_angle_beta 100.609(9)
_cell_angle_gamma 90.00
_cell_formula_units_Z 4
_cell_length_a 20.1904(17)
_cell_length_b 10.0161(9)
_cell_length_c 11.4086(10)
_cell_measurement_reflns_used 1729
_cell_measurement_temperature 293(2)
_cell_measurement_theta_max 30.7220
_cell_measurement_theta_min 3.6990
_cell_volume 2267.7(3)
_computing_cell_refinement 'CrysAlisPro 1.171.39.16b (Rigaku OD, 2015)'
_computing_data_collection 'CrysAlisPro 1.171.39.16b (Rigaku OD, 2015)'
_computing_data_reduction 'CrysAlisPro 1.171.39.16b (Rigaku OD, 2015)'
_computing_structure_refinement 'SHELXL-97 (Sheldrick, 1997)'
_computing_structure_solution 'SHELXS-97 (Sheldrick, 1990)'
_diffrn_ambient_temperature 293(2)
_diffrn_measured_fraction_theta_full 0.998
_diffrn_measured_fraction_theta_max 0.998
_diffrn_measurement_device_type 'Rigaku XtaLAB mini'
_diffrn_measurement_method 'phi and omega scans'
_diffrn_radiation_monochromator graphite
_diffrn_radiation_source 'fine-focus sealed tube'
_diffrn_radiation_type MoK\a
_diffrn_radiation_wavelength 0.71073
_diffrn_reflns_av_R_equivalents 0.0197
_diffrn_reflns_av_sigmaI/netI 0.0291
_diffrn_reflns_limit_h_max 23
_diffrn_reflns_limit_h_min -24
_diffrn_reflns_limit_k_max 7
_diffrn_reflns_limit_k_min -12
_diffrn_reflns_limit_l_max 7
_diffrn_reflns_limit_l_min -13
_diffrn_reflns_number 4131
_diffrn_reflns_theta_full 25.20
_diffrn_reflns_theta_max 25.20
_diffrn_reflns_theta_min 2.79
_exptl_absorpt_coefficient_mu 1.115
_exptl_absorpt_correction_T_max 1.00000
_exptl_absorpt_correction_T_min 0.89442
_exptl_absorpt_correction_type multi-scan
_exptl_crystal_colour block
_exptl_crystal_density_diffrn 1.355
_exptl_crystal_density_method 'not measured'
_exptl_crystal_description colorless
_exptl_crystal_F_000 944
_exptl_crystal_size_max 0.20
_exptl_crystal_size_mid 0.16
_exptl_crystal_size_min 0.14
_platon_squeeze_details
;
;
_refine_diff_density_max 1.609
_refine_diff_density_min -1.261
_refine_diff_density_rms 0.116
_refine_ls_extinction_method none
_refine_ls_goodness_of_fit_ref 1.123
_refine_ls_hydrogen_treatment constr
_refine_ls_matrix_type full
_refine_ls_number_parameters 178
_refine_ls_number_reflns 2172
_refine_ls_number_restraints 85
_refine_ls_restrained_S_all 1.272
_refine_ls_R_factor_all 0.0741
_refine_ls_R_factor_gt 0.0690
_refine_ls_shift/su_max 0.000
_refine_ls_shift/su_mean 0.000
_refine_ls_structure_factor_coef Fsqd
_refine_ls_weighting_details 'calc w=1/[\s^2^(Fo^2^)+(0.1068P)^2^+16.0016P] where P=(Fo^2^+2Fc^2^)/3'
_refine_ls_weighting_scheme calc
_refine_ls_wR_factor_gt 0.1953
_refine_ls_wR_factor_ref 0.2002
_reflns_number_gt 1962
_reflns_number_total 2172
_reflns_threshold_expression >2sigma(I)
_cod_data_source_file c8dt04091e2.cif
_cod_data_source_block 1
_cod_depositor_comments 'Adding full bibliography for 7048272--7048273.cif.'
_cod_original_sg_symbol_H-M C2/m
_cod_database_code 7048272

loop_
_symmetry_equiv_pos_as_xyz
'x, y, z'
'-x, y, -z'
'x+1/2, y+1/2, z'
'-x+1/2, y+1/2, -z'
'-x, -y, -z'
'x, -y, z'
'-x+1/2, -y+1/2, -z'
'x+1/2, -y+1/2, z'

loop_
_atom_site_label
_atom_site_type_symbol
_atom_site_fract_x
_atom_site_fract_y
_atom_site_fract_z
_atom_site_U_iso_or_equiv
_atom_site_adp_type
_atom_site_occupancy
_atom_site_symmetry_multiplicity
_atom_site_calc_flag
_atom_site_refinement_flags
Zn1 Zn 0.14164(4) 0.5000 0.32253(7) 0.0268(4) Uani 1 2 d S
O1 O 0.0677(3) 0.3545(5) 0.3114(4) 0.0577(14) Uani 1 1 d .
O2 O 0.1605(3) 0.2435(7) 0.3193(6) 0.0832(19) Uani 1 1 d U
N1 N -0.2506(3) 0.0000 0.3426(6) 0.0312(14) Uani 1 2 d S
N2 N 0.1388(4) 0.5000 0.1297(6) 0.0387(16) Uani 1 2 d SU
C13 C 0.0976(6) 0.4313(15) 0.0535(11) 0.048(3) Uani 0.50 1 d PU
C10 C 0.1827(7) 0.5923(15) -0.0338(12) 0.050(3) Uani 0.50 1 d PU
C12 C 0.0957(7) 0.4320(16) -0.0688(12) 0.051(3) Uani 0.50 1 d P
C2 C -0.1471(4) 0.1078(9) 0.3510(12) 0.093(3) Uani 1 1 d U
H2A H -0.1248 0.1892 0.3638 0.111 Uiso 1 1 calc R
C8 C 0.0995(3) 0.2482(8) 0.3166(5) 0.0490(18) Uani 1 1 d .
C5 C -0.0054(3) 0.1194(5) 0.3291(5) 0.0299(11) Uani 1 1 d .
H5A H -0.0279 0.2000 0.3316 0.036 Uiso 1 1 calc R
C6 C 0.0622(3) 0.1195(6) 0.3219(5) 0.0339(13) Uani 1 1 d .
C7 C 0.0952(4) 0.0000 0.3184(7) 0.038(2) Uani 1 2 d S
H7A H 0.1407 0.0000 0.3137 0.046 Uiso 1 2 calc SR
C3 C -0.1127(4) 0.0000 0.3380(8) 0.0336(17) Uani 1 2 d SU
C11 C 0.1402(5) 0.5000 -0.1138(8) 0.0417(18) Uani 1 2 d SU
C4 C -0.0400(4) 0.0000 0.3326(7) 0.0288(16) Uani 1 2 d S
C9 C 0.1801(7) 0.5859(15) 0.0830(11) 0.050(3) Uani 0.50 1 d PU
C1 C -0.2150(4) 0.1032(9) 0.3463(13) 0.103(3) Uani 1 1 d U
H1A H -0.2372 0.1846 0.3457 0.123 Uiso 1 1 calc R
C14 C 0.1432(4) 0.5000 -0.2426(8) 0.0382(19) Uani 1 2 d S
C15 C 0.2028(5) 0.5000 -0.2822(9) 0.099(6) Uani 1 2 d S
H15A H 0.2433 0.5000 -0.2280 0.119 Uiso 1 2 calc SR
C18 C 0.0864(4) 0.5000 -0.3253(8) 0.052(3) Uani 1 2 d S
H18A H 0.0445 0.5000 -0.3027 0.063 Uiso 1 2 calc SR
C16 C 0.2028(5) 0.5000 -0.4031(9) 0.083(5) Uani 1 2 d S
H16A H 0.2441 0.5000 -0.4281 0.099 Uiso 1 2 calc SR
C17 C 0.0915(4) 0.5000 -0.4444(8) 0.060(3) Uani 1 2 d S
H17A H 0.0518 0.5000 -0.5005 0.072 Uiso 1 2 calc SR
N3 N 0.1486(3) 0.5000 -0.4837(6) 0.0302(14) Uani 1 2 d S

loop_
_atom_site_aniso_label
_atom_site_aniso_U_11
_atom_site_aniso_U_22
_atom_site_aniso_U_33
_atom_site_aniso_U_23
_atom_site_aniso_U_13
_atom_site_aniso_U_12
Zn1 0.0203(5) 0.0294(5) 0.0324(5) 0.000 0.0092(3) 0.000
O1 0.079(4) 0.045(3) 0.053(3) -0.008(2) 0.023(3) -0.031(3)
O2 0.051(3) 0.096(4) 0.100(4) 0.019(3) 0.007(3) -0.031(3)
N1 0.021(3) 0.033(3) 0.042(4) 0.000 0.010(3) 0.000
N2 0.035(3) 0.049(4) 0.034(3) 0.000 0.011(3) 0.000
C13 0.042(7) 0.067(8) 0.039(6) -0.003(6) 0.014(5) -0.018(6)
C10 0.051(4) 0.054(4) 0.045(4) -0.002(3) 0.007(3) -0.008(3)
C12 0.041(7) 0.072(9) 0.043(7) -0.004(6) 0.012(5) -0.024(7)
C2 0.046(4) 0.045(4) 0.189(7) 0.005(4) 0.030(4) 0.003(3)
C8 0.043(4) 0.067(5) 0.035(3) 0.001(3) 0.003(3) -0.034(4)
C5 0.026(2) 0.028(3) 0.037(3) -0.003(2) 0.008(2) -0.003(2)
C6 0.027(3) 0.044(3) 0.030(3) 0.000(2) 0.004(2) -0.008(2)
C7 0.019(4) 0.061(6) 0.035(4) 0.000 0.006(3) 0.000
C3 0.023(3) 0.028(4) 0.052(4) 0.000 0.013(3) 0.000
C11 0.042(3) 0.050(3) 0.035(3) 0.000 0.010(3) 0.000
C4 0.022(4) 0.033(4) 0.032(4) 0.000 0.005(3) 0.000
C9 0.054(6) 0.061(6) 0.035(5) -0.002(5) 0.010(5) -0.016(5)
C1 0.044(4) 0.052(4) 0.217(8) 0.002(5) 0.035(5) 0.009(4)
C14 0.031(4) 0.046(5) 0.039(5) 0.000 0.010(3) 0.000
C15 0.036(5) 0.24(2) 0.023(5) 0.000 0.008(4) 0.000
C18 0.027(4) 0.098(8) 0.035(5) 0.000 0.012(4) 0.000
C16 0.024(5) 0.195(16) 0.030(5) 0.000 0.008(4) 0.000
C17 0.022(4) 0.129(10) 0.029(4) 0.000 0.005(3) 0.000
N3 0.024(3) 0.040(4) 0.028(3) 0.000 0.008(2) 0.000

loop_
_atom_type_symbol
_atom_type_description
_atom_type_scat_dispersion_real
_atom_type_scat_dispersion_imag
_atom_type_scat_source
C C 0.0033 0.0016 'International Tables Vol C Tables 4.2.6.8 and 6.1.1.4'
H H 0.0000 0.0000 'International Tables Vol C Tables 4.2.6.8 and 6.1.1.4'
N N 0.0061 0.0033 'International Tables Vol C Tables 4.2.6.8 and 6.1.1.4'
O O 0.0106 0.0060 'International Tables Vol C Tables 4.2.6.8 and 6.1.1.4'
Zn Zn 0.2839 1.4301 'International Tables Vol C Tables 4.2.6.8 and 6.1.1.4'

loop_
_geom_angle_atom_site_label_1
_geom_angle_atom_site_label_2
_geom_angle_atom_site_label_3
_geom_angle
_geom_angle_site_symmetry_1
_geom_angle_site_symmetry_3
O1 Zn1 O1 89.3(4) . 6_565
O1 Zn1 N1 135.33(18) . 3
O1 Zn1 N1 135.33(18) 6_565 3
O1 Zn1 N3 88.47(18) . 1_556
O1 Zn1 N3 88.47(18) 6_565 1_556
N1 Zn1 N3 91.0(2) 3 1_556
O1 Zn1 N2 93.05(19) . .
O1 Zn1 N2 93.05(19) 6_565 .
N1 Zn1 N2 86.9(3) 3 .
N3 Zn1 N2 177.9(2) 1_556 .
O1 Zn1 O2 143.1(2) . 6_565
O1 Zn1 O2 53.9(2) 6_565 6_565
N1 Zn1 O2 81.53(13) 3 6_565
N3 Zn1 O2 91.84(15) 1_556 6_565
N2 Zn1 O2 87.85(15) . 6_565
O1 Zn1 O2 53.9(2) . .
O1 Zn1 O2 143.1(2) 6_565 .
N1 Zn1 O2 81.53(13) 3 .
N3 Zn1 O2 91.84(15) 1_556 .
N2 Zn1 O2 87.85(15) . .
O2 Zn1 O2 162.7(3) 6_565 .
C8 O1 Zn1 103.9(4) . .
C8 O2 Zn1 79.2(5) . .
C1 N1 C1 110.9(9) . 6
C1 N1 Zn1 124.5(4) . 3_445
C1 N1 Zn1 124.5(4) 6 3_445
C13 N2 C13 64.6(14) . 6_565
C13 N2 C9 115.9(9) . .
C13 N2 C9 76.5(9) 6_565 .
C13 N2 C9 76.5(9) . 6_565
C13 N2 C9 115.9(9) 6_565 6_565
C9 N2 C9 77.7(14) . 6_565
C13 N2 Zn1 124.9(7) . .
C13 N2 Zn1 124.9(7) 6_565 .
C9 N2 Zn1 119.0(6) . .
C9 N2 Zn1 119.0(6) 6_565 .
N2 C13 C13 57.7(7) . 6_565
N2 C13 C12 124.9(11) . .
C13 C13 C12 89.7(9) 6_565 .
N2 C13 C9 54.1(7) . 6_565
C13 C13 C9 96.0(8) 6_565 6_565
C12 C13 C9 92.7(10) . 6_565
C9 C10 C11 117.6(12) . .
C9 C10 C12 89.9(11) . 6_565
C11 C10 C12 47.0(7) . 6_565
C9 C10 C10 87.3(9) . 6_565
C11 C10 C10 50.7(6) . 6_565
C12 C10 C10 82.0(7) 6_565 6_565
C11 C12 C12 58.5(7) . 6_565
C11 C12 C13 120.2(12) . .
C12 C12 C13 90.3(9) 6_565 .
C11 C12 C10 55.0(8) . 6_565
C12 C12 C10 98.0(7) 6_565 6_565
C13 C12 C10 85.9(10) . 6_565
C3 C2 C1 121.3(8) . .
C3 C2 H2A 119.4 . .
C1 C2 H2A 119.4 . .
O2 C8 O1 122.8(7) . .
O2 C8 C6 118.3(7) . .
O1 C8 C6 118.8(6) . .
C6 C5 C4 120.7(5) . .
C6 C5 H5A 119.7 . .
C4 C5 H5A 119.7 . .
C7 C6 C5 119.4(5) . .
C7 C6 C8 119.9(5) . .
C5 C6 C8 120.8(6) . .
C6 C7 C6 121.1(7) 6 .
C6 C7 H7A 119.4 6 .
C6 C7 H7A 119.4 . .
C2 C3 C2 111.4(9) 6 .
C2 C3 C4 123.8(5) 6 .
C2 C3 C4 123.8(5) . .
C12 C11 C12 62.9(15) . 6_565
C12 C11 C10 116.9(10) . .
C12 C11 C10 78.0(9) 6_565 .
C12 C11 C10 78.0(9) . 6_565
C12 C11 C10 116.9(10) 6_565 6_565
C10 C11 C10 78.5(13) . 6_565
C12 C11 C14 123.1(9) . .
C12 C11 C14 123.1(9) 6_565 .
C10 C11 C14 119.5(8) . .
C10 C11 C14 119.5(8) 6_565 .
C5 C4 C5 118.8(7) . 6
C5 C4 C3 120.6(3) . .
C5 C4 C3 120.6(3) 6 .
C10 C9 N2 123.5(12) . .
C10 C9 C13 91.4(10) . 6_565
N2 C9 C13 49.4(7) . 6_565
C10 C9 C9 92.7(9) . 6_565
N2 C9 C9 51.1(7) . 6_565
C13 C9 C9 84.0(8) 6_565 6_565
N1 C1 C2 126.5(8) . .
N1 C1 H1A 116.8 . .
C2 C1 H1A 116.8 . .
C18 C14 C15 117.3(9) . .
C18 C14 C11 120.7(8) . .
C15 C14 C11 122.0(9) . .
C14 C15 C16 119.6(9) . .
C14 C15 H15A 120.2 . .
C16 C15 H15A 120.2 . .
C14 C18 C17 118.9(8) . .
C14 C18 H18A 120.6 . .
C17 C18 H18A 120.6 . .
N3 C16 C15 123.7(9) . .
N3 C16 H16A 118.1 . .
C15 C16 H16A 118.1 . .
N3 C17 C18 124.5(8) . .
N3 C17 H17A 117.8 . .
C18 C17 H17A 117.8 . .
C16 N3 C17 116.0(8) . .
C16 N3 Zn1 127.3(6) . 1_554
C17 N3 Zn1 116.7(5) . 1_554

loop_
_geom_bond_atom_site_label_1
_geom_bond_atom_site_label_2
_geom_bond_distance
_geom_bond_site_symmetry_2
Zn1 O1 2.073(5) .
Zn1 O1 2.073(5) 6_565
Zn1 N1 2.146(6) 3
Zn1 N3 2.189(6) 1_556
Zn1 N2 2.190(7) .
Zn1 O2 2.598(8) 6_565
Zn1 O2 2.598(8) .
O1 C8 1.238(9) .
O2 C8 1.229(9) .
N1 C1 1.254(10) .
N1 C1 1.254(10) 6
N1 Zn1 2.146(6) 3_445
N2 C13 1.287(14) .
N2 C13 1.287(14) 6_565
N2 C9 1.372(14) .
N2 C9 1.372(14) 6_565
C13 C13 1.38(3) 6_565
C13 C12 1.388(19) .
C13 C9 1.647(18) 6_565
C10 C9 1.345(19) .
C10 C11 1.461(15) .
C10 C12 1.745(19) 6_565
C10 C10 1.85(3) 6_565
C12 C11 1.305(15) .
C12 C12 1.36(3) 6_565
C12 C10 1.745(19) 6_565
C2 C3 1.307(10) .
C2 C1 1.362(12) .
C2 H2A 0.9300 .
C8 C6 1.500(8) .
C5 C6 1.382(8) .
C5 C4 1.389(6) .
C5 H5A 0.9300 .
C6 C7 1.374(7) .
C7 C6 1.374(7) 6
C7 H7A 0.9300 .
C3 C2 1.307(10) 6
C3 C4 1.480(10) .
C11 C12 1.305(15) 6_565
C11 C10 1.461(15) 6_565
C11 C14 1.482(13) .
C4 C5 1.389(6) 6
C9 C13 1.647(18) 6_565
C9 C9 1.72(3) 6_565
C1 H1A 0.9300 .
C14 C18 1.344(12) .
C14 C15 1.361(13) .
C15 C16 1.380(14) .
C15 H15A 0.9300 .
C18 C17 1.381(13) .
C18 H18A 0.9300 .
C16 N3 1.294(11) .
C16 H16A 0.9300 .
C17 N3 1.311(11) .
C17 H17A 0.9300 .
N3 Zn1 2.189(6) 1_554

loop_
_platon_squeeze_void_nr
_platon_squeeze_void_average_x
_platon_squeeze_void_average_y
_platon_squeeze_void_average_z
_platon_squeeze_void_volume
_platon_squeeze_void_count_electrons
1 0.000 0.000 0.000 188.5 32.0
2 0.500 0.500 0.000 188.5 32.0
